data_2216914
loop_
_publ_author_name
'Afonina, Irina'
'Coles, Simon J.'
'Hursthouse, Michael B.'
'Kanibolotsky, Alexander'
'Skabara, Peter J.'

_publ_section_title
;
 10,11-Dihydrodiindeno[1,2-<i>b</i>:2',1'-<i>d</i>]thiophene
;
_journal_coeditor_code BI2268
_journal_issue 1
_journal_name_full 'Acta Crystallographica Section E'
_journal_page_first o167
_journal_page_last o167
_journal_paper_doi 10.1107/S1600536807063684
_journal_volume 64
_journal_year 2008
_chemical_formula_iupac 'C18 H12 S'
_chemical_formula_moiety 'C18 H12 S'
_chemical_formula_sum 'C18 H12 S'
_chemical_formula_weight 260.34
_chemical_name_systematic
;
10,11-Dihydrodiindeno[1,2-b:2',1'-d]thiophene
;
_space_group_IT_number 62
_symmetry_cell_setting orthorhombic
_symmetry_space_group_name_Hall '-P 2ac 2n'
_symmetry_space_group_name_H-M 'P n m a'
_audit_creation_method 'WinGX routine CIF_UPDATE'
_cell_angle_alpha 90
_cell_angle_beta 90
_cell_angle_gamma 90
_cell_formula_units_Z 4
_cell_length_a 8.3358(6)
_cell_length_b 26.3096(17)
_cell_length_c 5.6923(3)
_cell_measurement_reflns_used 9689
_cell_measurement_temperature 120(2)
_cell_measurement_theta_max 27.48
_cell_measurement_theta_min 2.91
_cell_volume 1248.39(14)
_computing_cell_refinement 'DENZO (Otwinowski & Minor, 1997) and COLLECT (Nonius, 1998)'
_computing_data_collection 'COLLECT (Nonius, 1998)'
_computing_data_reduction 'DENZO (Otwinowski & Minor, 1997) and COLLECT (Nonius, 1998)'
_computing_molecular_graphics 'PLATON (Spek, 2003)'
_computing_publication_material 'publCIF (Westrip, 2008)'
_computing_structure_refinement 'SHELXL97 (Sheldrick, 1997)'
_computing_structure_solution 'SHELXS97 (Sheldrick, 1997)'
_diffrn_ambient_temperature 120(2)
_diffrn_measured_fraction_theta_full 0.995
_diffrn_measured_fraction_theta_max 0.995
_diffrn_measurement_device_type 'Bruker--Nonius APEXII CCD'
_diffrn_measurement_method '\f and \w scans'
_diffrn_radiation_monochromator '10 cm confocal mirrors'
_diffrn_radiation_source 'Bruker-Nonius FR591 rotating anode'
_diffrn_radiation_type MoK\a
_diffrn_radiation_wavelength 0.71073
_diffrn_reflns_av_R_equivalents 0.0643
_diffrn_reflns_limit_h_max 10
_diffrn_reflns_limit_h_min -10
_diffrn_reflns_limit_k_max 33
_diffrn_reflns_limit_k_min -34
_diffrn_reflns_limit_l_max 7
_diffrn_reflns_limit_l_min -7
_diffrn_reflns_number 7885
_diffrn_reflns_theta_full 27.49
_diffrn_reflns_theta_max 27.49
_diffrn_reflns_theta_min 3.1
_diffrn_standards_number 0
_exptl_absorpt_coefficient_mu 0.239
_exptl_absorpt_correction_T_max 0.998
_exptl_absorpt_correction_T_min 0.940
_exptl_absorpt_correction_type multi-scan
_exptl_absorpt_process_details '(SADABS; Sheldrick, 2007)'
_exptl_crystal_colour colourless
_exptl_crystal_density_diffrn 1.385
_exptl_crystal_density_method 'not measured'
_exptl_crystal_description plate
_exptl_crystal_F_000 544
_exptl_crystal_size_max 0.26
_exptl_crystal_size_mid 0.15
_exptl_crystal_size_min 0.01
_refine_diff_density_max 0.913
_refine_diff_density_min -0.336
_refine_ls_extinction_method none
_refine_ls_goodness_of_fit_ref 1.069
_refine_ls_hydrogen_treatment constr
_refine_ls_matrix_type full
_refine_ls_number_parameters 88
_refine_ls_number_reflns 1461
_refine_ls_number_restraints 0
_refine_ls_restrained_S_all 1.069
_refine_ls_R_factor_gt 0.0629
_refine_ls_shift/su_max 0
_refine_ls_structure_factor_coef Fsqd
_refine_ls_weighting_details 'calc w=1/[\s^2^(Fo^2^)+(0.0523P)^2^+2.4881P] where P=(Fo^2^+2Fc^2^)/3'
_refine_ls_weighting_scheme calc
_refine_ls_wR_factor_ref 0.1586
_reflns_number_gt 1201
_reflns_number_total 1461
_reflns_threshold_expression I>2\s(I)
_cod_data_source_file bi2268.cif
_cod_data_source_block I
_cod_database_code 2216914
_cod_database_fobs_code 2216914

loop_
_symmetry_equiv_pos_as_xyz
'x, y, z'
'-x+1/2, -y, z+1/2'
'-x, y+1/2, -z'
'x+1/2, -y+1/2, -z+1/2'
'-x, -y, -z'
'x-1/2, y, -z-1/2'
'x, -y-1/2, z'
'-x-1/2, y-1/2, z-1/2'

loop_
_atom_site_type_symbol
_atom_site_label
_atom_site_fract_x
_atom_site_fract_y
_atom_site_fract_z
_atom_site_U_iso_or_equiv
_atom_site_adp_type
_atom_site_calc_flag
_atom_site_refinement_flags
_atom_site_occupancy
C C1 0.3662(3) 0.29623(9) 0.0799(4) 0.0255(5) Uani d . 1
C C2 0.2804(3) 0.27680(9) -0.1063(4) 0.0242(5) Uani d . 1
C C3 0.2105(3) 0.31895(9) -0.2498(4) 0.0263(5) Uani d . 1
H H3A 0.0917 0.3178 -0.2492 0.032 Uiso calc R 1
H H3B 0.2494 0.3178 -0.414 0.032 Uiso calc R 1
C C4 0.2733(3) 0.36587(10) -0.1208(4) 0.0266(6) Uani d . 1
C C5 0.2502(3) 0.41677(10) -0.1715(5) 0.0319(6) Uani d . 1
H H5 0.1889 0.4267 -0.3045 0.038 Uiso calc R 1
C C6 0.3182(4) 0.45307(10) -0.0244(5) 0.0340(7) Uani d . 1
H H6 0.3034 0.4882 -0.0571 0.041 Uiso calc R 1
C C7 0.4073(4) 0.43846(10) 0.1690(5) 0.0344(7) Uani d . 1
H H7 0.4524 0.4639 0.2674 0.041 Uiso calc R 1
C C8 0.4327(3) 0.38786(10) 0.2235(5) 0.0298(6) Uani d . 1
H H8 0.4946 0.3783 0.3565 0.036 Uiso calc R 1
C C9 0.3650(3) 0.35156(9) 0.0778(4) 0.0251(5) Uani d . 1
S S1 0.45076(12) 0.25 0.25580(16) 0.0275(3) Uani d S 1

loop_
_atom_site_aniso_label
_atom_site_aniso_U_11
_atom_site_aniso_U_22
_atom_site_aniso_U_33
_atom_site_aniso_U_12
_atom_site_aniso_U_13
_atom_site_aniso_U_23
C1 0.0217(12) 0.0301(12) 0.0248(12) 0.0012(10) 0.0025(10) 0.0004(10)
C2 0.0216(12) 0.0289(13) 0.0222(11) 0.0005(10) 0.0020(10) 0.0012(10)
C3 0.0263(13) 0.0323(12) 0.0204(11) 0.0013(10) -0.0030(10) 0.0017(10)
C4 0.0224(12) 0.0317(13) 0.0257(12) 0.0000(10) 0.0035(10) -0.0027(10)
C5 0.0340(15) 0.0338(13) 0.0277(13) 0.0035(12) 0.0036(11) 0.0034(11)
C6 0.0383(16) 0.0261(12) 0.0377(15) 0.0022(12) 0.0068(12) 0.0004(11)
C7 0.0348(16) 0.0309(13) 0.0375(15) -0.0018(11) 0.0047(13) -0.0054(11)
C8 0.0259(13) 0.0341(13) 0.0293(13) -0.0004(11) 0.0003(11) -0.0020(11)
C9 0.0202(12) 0.0309(12) 0.0243(12) 0.0017(10) 0.0051(10) 0.0008(10)
S1 0.0278(5) 0.0291(5) 0.0254(5) 0 -0.0065(4) 0

loop_
_atom_type_symbol
_atom_type_description
_atom_type_scat_dispersion_real
_atom_type_scat_dispersion_imag
_atom_type_scat_source
C C 0.0033 0.0016 'International Tables Vol C Tables 4.2.6.8 and 6.1.1.4'
H H 0 0 'International Tables Vol C Tables 4.2.6.8 and 6.1.1.4'
S S 0.1246 0.1234 'International Tables Vol C Tables 4.2.6.8 and 6.1.1.4'

loop_
_geom_angle_atom_site_label_1
_geom_angle_atom_site_label_2
_geom_angle_atom_site_label_3
_geom_angle_site_symmetry_1
_geom_angle_site_symmetry_3
_geom_angle
C2 C1 C9 . . 111.2(2)
C2 C1 S1 . . 113.39(19)
C9 C1 S1 . . 135.4(2)
C1 C2 C2 . 7_565 111.79(15)
C1 C2 C3 . . 110.3(2)
C2 C2 C3 7_565 . 137.85(13)
C2 C3 C4 . . 101.7(2)
C2 C3 H3A . . 111.4
C4 C3 H3A . . 111.4
C2 C3 H3B . . 111.4
C4 C3 H3B . . 111.4
H3A C3 H3B . . 109.3
C5 C4 C9 . . 120.0(2)
C5 C4 C3 . . 129.3(2)
C9 C4 C3 . . 110.7(2)
C4 C5 C6 . . 118.8(3)
C4 C5 H5 . . 120.6
C6 C5 H5 . . 120.6
C7 C6 C5 . . 120.5(3)
C7 C6 H6 . . 119.8
C5 C6 H6 . . 119.8
C6 C7 C8 . . 121.9(3)
C6 C7 H7 . . 119.1
C8 C7 H7 . . 119.1
C7 C8 C9 . . 117.9(3)
C7 C8 H8 . . 121.1
C9 C8 H8 . . 121.1
C8 C9 C4 . . 121.0(2)
C8 C9 C1 . . 133.0(2)
C4 C9 C1 . . 106.0(2)
C1 S1 C1 7_565 . 89.61(17)

loop_
_geom_bond_atom_site_label_1
_geom_bond_atom_site_label_2
_geom_bond_site_symmetry_2
_geom_bond_distance
C1 C2 . 1.377(4)
C1 C9 . 1.456(3)
C1 S1 . 1.726(3)
C2 C2 7_565 1.410(5)
C2 C3 . 1.496(3)
C3 C4 . 1.529(3)
C3 H3A . 0.990
C3 H3B . 0.990
C4 C5 . 1.383(4)
C4 C9 . 1.415(4)
C5 C6 . 1.391(4)
C5 H5 . 0.950
C6 C7 . 1.383(4)
C6 H6 . 0.950
C7 C8 . 1.383(4)
C7 H7 . 0.950
C8 C9 . 1.385(4)
C8 H8 . 0.950
S1 C1 7_565 1.726(3)

loop_
_geom_torsion_atom_site_label_1
_geom_torsion_atom_site_label_2
_geom_torsion_atom_site_label_3
_geom_torsion_atom_site_label_4
_geom_torsion_site_symmetry_1
_geom_torsion_site_symmetry_4
_geom_torsion
C9 C1 C2 C2 . 7_565 -179.91(15)
S1 C1 C2 C2 . 7_565 0.9(2)
C9 C1 C2 C3 . . -1.0(3)
S1 C1 C2 C3 . . 179.78(18)
C1 C2 C3 C4 . . 1.5(3)
C2 C2 C3 C4 7_565 . 179.98(13)
C2 C3 C4 C5 . . 179.4(3)
C2 C3 C4 C9 . . -1.5(3)
C9 C4 C5 C6 . . 0.0(4)
C3 C4 C5 C6 . . 179.0(3)
C4 C5 C6 C7 . . 0.0(4)
C5 C6 C7 C8 . . 0.2(4)
C6 C7 C8 C9 . . -0.3(4)
C7 C8 C9 C4 . . 0.2(4)
C7 C8 C9 C1 . . 179.9(3)
C5 C4 C9 C8 . . -0.1(4)
C3 C4 C9 C8 . . -179.2(2)
C5 C4 C9 C1 . . -179.8(2)
C3 C4 C9 C1 . . 1.0(3)
C2 C1 C9 C8 . . -179.7(3)
S1 C1 C9 C8 . . -0.7(5)
C2 C1 C9 C4 . . 0.0(3)
S1 C1 C9 C4 . . 179.0(2)
C2 C1 S1 C1 . 7_565 -1.1(3)
C9 C1 S1 C1 . 7_565 179.9(2)
